data_7158909
loop_
_publ_author_name
'Angelici, Gaetano'
'Bhattacharjee, Nicholus'
'Pypec, Maxime'
'Jouffret, Laurent'
'Didierjean, Claude'
'Jolibois, Franck'
'Perrin, Lionel'
'Roy, Olivier'
'Taillefumier, Claude'

_publ_section_title
;
 Unveiling the conformational landscape of achiral all-cis tert-butyl
 \b-peptoids
;
_journal_name_full 'Organic &amp; Biomolecular Chemistry'
_journal_paper_doi 10.1039/D2OB01351G
_journal_year 2022
_chemical_formula_sum 'C28 H52 N4 O4'
_chemical_formula_weight 508.73
_space_group_crystal_system triclinic
_space_group_IT_number 2
_space_group_name_Hall '-P 1'
_space_group_name_H-M_alt 'P -1'
_atom_sites_solution_hydrogens geom
_audit_creation_method SHELXL-2018/3
_audit_update_record
;
2022-07-21 deposited with the CCDC.	2022-09-19 downloaded from the CCDC.
;
_cell_angle_alpha 67.300(3)
_cell_angle_beta 79.441(3)
_cell_angle_gamma 89.706(2)
_cell_formula_units_Z 6
_cell_length_a 12.3196(4)
_cell_length_b 18.8338(6)
_cell_length_c 21.4438(8)
_cell_measurement_reflns_used 141234
_cell_measurement_temperature 100(2)
_cell_measurement_theta_max 67.684
_cell_measurement_theta_min 3.659
_cell_volume 4500.5(3)
_computing_cell_refinement 'CrysAlis PRO (Agilent, 2014)'
_computing_data_collection 'CrysAlis PRO (Agilent, 2014)'
_computing_data_reduction 'CrysAlis PRO (Agilent, 2014)'
_computing_molecular_graphics 'ShelXle, 2011'
_computing_structure_refinement 'SHELXL-2018/3 (Sheldrick, 2018)'
_computing_structure_solution 'SHELXT 2018/2 (Sheldrick, 2018)'
_diffrn_ambient_temperature 100(2)
_diffrn_measured_fraction_theta_full 0.993
_diffrn_measured_fraction_theta_max 0.987
_diffrn_measurement_device_type 'SuperNova from Rigaku Corporation'
_diffrn_radiation_type CuK\a
_diffrn_radiation_wavelength 1.54184
_diffrn_reflns_av_R_equivalents 0.1223
_diffrn_reflns_av_unetI/netI 0.0668
_diffrn_reflns_Laue_measured_fraction_full 0.993
_diffrn_reflns_Laue_measured_fraction_max 0.987
_diffrn_reflns_limit_h_max 15
_diffrn_reflns_limit_h_min -15
_diffrn_reflns_limit_k_max 23
_diffrn_reflns_limit_k_min -23
_diffrn_reflns_limit_l_max 26
_diffrn_reflns_limit_l_min -26
_diffrn_reflns_number 141234
_diffrn_reflns_point_group_measured_fraction_full 0.993
_diffrn_reflns_point_group_measured_fraction_max 0.987
_diffrn_reflns_theta_full 67.684
_diffrn_reflns_theta_max 74.502
_diffrn_reflns_theta_min 3.659
_exptl_absorpt_coefficient_mu 0.594
_exptl_absorpt_correction_type none
_exptl_crystal_colour colourless
_exptl_crystal_density_diffrn 1.126
_exptl_crystal_description prismatic
_exptl_crystal_F_000 1680
_exptl_crystal_size_max 0.2
_exptl_crystal_size_mid 0.1
_exptl_crystal_size_min 0.1
_refine_diff_density_max 0.899
_refine_diff_density_min -0.344
_refine_diff_density_rms 0.070
_refine_ls_extinction_method none
_refine_ls_goodness_of_fit_ref 1.050
_refine_ls_hydrogen_treatment constr
_refine_ls_matrix_type full
_refine_ls_number_parameters 1003
_refine_ls_number_reflns 18174
_refine_ls_number_restraints 0
_refine_ls_restrained_S_all 1.050
_refine_ls_R_factor_all 0.1217
_refine_ls_R_factor_gt 0.0814
_refine_ls_shift/su_max 0.000
_refine_ls_shift/su_mean 0.000
_refine_ls_structure_factor_coef Fsqd
_refine_ls_weighting_details 'w=1/[\s^2^(Fo^2^)+(0.1316P)^2^+2.2718P] where P=(Fo^2^+2Fc^2^)/3'
_refine_ls_weighting_scheme calc
_refine_ls_wR_factor_gt 0.2177
_refine_ls_wR_factor_ref 0.2569
_reflns_Friedel_coverage 0.000
_reflns_number_gt 11476
_reflns_number_total 18174
_reflns_threshold_expression 'I > 2\s(I)'
_cod_data_source_file d2ob01351g2.cif
_cod_data_source_block trimer_3p
_cod_depositor_comments
;
The following automatic conversions were performed:

data item '_exptl_absorpt_correction_type' value 'None' was changed
to 'none' in accordance with the
/home/data/users/saulius/crontab/automatic-downloads/rss-feeds/RSC/lib/dictionaries/cif_core.dic
dictionary named 'cif_core.dic' version 2.4.2 last updated on
2011-04-26.

Automatic conversion script
Id: cif_fix_values 7556 2019-12-06 15:28:31Z antanas 
;
_cod_database_code 7158909
_shelx_shelxl_version_number 2018/3
_shelx_space_group_comment
;
The symmetry employed for this shelxl refinement is uniquely defined
by the following loop, which should always be used as a source of
symmetry information in preference to the above space-group names.
They are only intended as comments.
;

loop_
_space_group_symop_operation_xyz
'x, y, z'
'-x, -y, -z'

loop_
_atom_site_label
_atom_site_type_symbol
_atom_site_fract_x
_atom_site_fract_y
_atom_site_fract_z
_atom_site_U_iso_or_equiv
_atom_site_adp_type
_atom_site_occupancy
_atom_site_site_symmetry_order
_atom_site_calc_flag
_atom_site_refinement_flags_posn
_atom_site_refinement_flags_adp
_atom_site_refinement_flags_occupancy
_atom_site_disorder_assembly
_atom_site_disorder_group
C1_1 C 0.2346(3) 0.6019(2) 0.38653(19) 0.0474(8) Uani 1 1 d . . . . .
H1A_1 H 0.178964 0.575089 0.373650 0.057 Uiso 1 1 calc R U . . .
H1B_1 H 0.202502 0.603439 0.431780 0.057 Uiso 1 1 calc R U . . .
C2_1 C 0.3386(3) 0.5578(2) 0.3920(2) 0.0498(9) Uani 1 1 d . . . . .
H2A_1 H 0.321310 0.506490 0.430402 0.060 Uiso 1 1 calc R U . . .
H2B_1 H 0.364256 0.549616 0.348863 0.060 Uiso 1 1 calc R U . . .
C3_1 C 0.4294(3) 0.6009(2) 0.4043(2) 0.0600(11) Uani 1 1 d . . . . .
H3A_1 H 0.497691 0.572970 0.403859 0.072 Uiso 1 1 calc R U . . .
H3B_1 H 0.407642 0.603060 0.450248 0.072 Uiso 1 1 calc R U . . .
C4_1 C 0.4527(3) 0.6823(2) 0.3497(2) 0.0505(9) Uani 1 1 d . . . . .
H4A_1 H 0.482052 0.680487 0.304141 0.061 Uiso 1 1 calc R U . . .
H4B_1 H 0.509153 0.710478 0.360583 0.061 Uiso 1 1 calc R U . . .
C5_1 C 0.3467(3) 0.7239(2) 0.34714(18) 0.0422(8) Uani 1 1 d . . . . .
H5A_1 H 0.321061 0.729719 0.391333 0.051 Uiso 1 1 calc R U . . .
H5B_1 H 0.360911 0.776060 0.309813 0.051 Uiso 1 1 calc R U . . .
N6_1 N 0.2609(2) 0.68030(16) 0.33479(15) 0.0420(6) Uani 1 1 d . . . . .
C7_1 C 0.2016(2) 0.70939(19) 0.28413(17) 0.0355(7) Uani 1 1 d . . . . .
O8_1 O 0.1261(2) 0.67077(14) 0.27979(14) 0.0491(6) Uani 1 1 d . . . . .
C9_1 C 0.2358(2) 0.79025(17) 0.23126(16) 0.0328(6) Uani 1 1 d . . . . .
H9A_1 H 0.317470 0.796428 0.216931 0.039 Uiso 1 1 calc R U . . .
H9B_1 H 0.212855 0.827745 0.252321 0.039 Uiso 1 1 calc R U . . .
C10_1 C 0.1843(2) 0.80760(17) 0.16826(16) 0.0325(6) Uani 1 1 d . . . . .
H10A_1 H 0.208884 0.770840 0.146636 0.039 Uiso 1 1 calc R U . . .
H10B_1 H 0.102768 0.799901 0.182885 0.039 Uiso 1 1 calc R U . . .
N11_1 N 0.2146(2) 0.88709(14) 0.11693(13) 0.0308(5) Uani 1 1 d . . . . .
C12_1 C 0.1449(2) 0.95173(18) 0.12173(17) 0.0351(7) Uani 1 1 d . . . . .
C13_1 C 0.0429(4) 0.9208(2) 0.1793(2) 0.0684(13) Uani 1 1 d . . . . .
H13A_1 H -0.002298 0.963580 0.180066 0.103 Uiso 1 1 calc R U . . .
H13B_1 H 0.066157 0.896121 0.223679 0.103 Uiso 1 1 calc R U . . .
H13C_1 H -0.000642 0.882995 0.171198 0.103 Uiso 1 1 calc R U . . .
C14_1 C 0.1029(3) 0.9906(2) 0.05476(19) 0.0424(8) Uani 1 1 d . . . . .
H14A_1 H 0.051416 1.028947 0.059312 0.064 Uiso 1 1 calc R U . . .
H14B_1 H 0.064757 0.951708 0.044999 0.064 Uiso 1 1 calc R U . . .
H14C_1 H 0.165668 1.016228 0.016905 0.064 Uiso 1 1 calc R U . . .
C15_1 C 0.2138(3) 1.0088(2) 0.1361(2) 0.0568(11) Uani 1 1 d . . . . .
H15A_1 H 0.169821 1.052041 0.137050 0.085 Uiso 1 1 calc R U . . .
H15B_1 H 0.280253 1.028273 0.099789 0.085 Uiso 1 1 calc R U . . .
H15C_1 H 0.235587 0.982799 0.180814 0.085 Uiso 1 1 calc R U . . .
C16_1 C 0.3072(2) 0.90330(17) 0.06761(16) 0.0288(6) Uani 1 1 d . . . . .
O17_1 O 0.33788(17) 0.96885(12) 0.02424(11) 0.0358(5) Uani 1 1 d . . . . .
C18_1 C 0.3774(2) 0.83671(16) 0.06559(15) 0.0285(6) Uani 1 1 d . . . . .
H18A_1 H 0.334649 0.800521 0.054220 0.034 Uiso 1 1 calc R U . . .
H18B_1 H 0.395341 0.808169 0.111583 0.034 Uiso 1 1 calc R U . . .
C19_1 C 0.4848(2) 0.86685(17) 0.01175(16) 0.0303(6) Uani 1 1 d . . . . .
H19A_1 H 0.466464 0.890058 -0.034701 0.036 Uiso 1 1 calc R U . . .
H19B_1 H 0.522343 0.907933 0.019885 0.036 Uiso 1 1 calc R U . . .
N20_1 N 0.56141(19) 0.80600(14) 0.01352(13) 0.0303(5) Uani 1 1 d . . . . .
C21_1 C 0.5378(2) 0.74895(18) -0.01696(17) 0.0332(7) Uani 1 1 d . . . . .
C22_1 C 0.4576(3) 0.7800(2) -0.06605(18) 0.0427(8) Uani 1 1 d . . . . .
H22A_1 H 0.438998 0.740752 -0.082611 0.064 Uiso 1 1 calc R U . . .
H22B_1 H 0.492241 0.826481 -0.105342 0.064 Uiso 1 1 calc R U . . .
H22C_1 H 0.389933 0.792881 -0.041744 0.064 Uiso 1 1 calc R U . . .
C23_1 C 0.6437(3) 0.7341(2) -0.05843(19) 0.0430(8) Uani 1 1 d . . . . .
H23A_1 H 0.624551 0.708488 -0.087389 0.065 Uiso 1 1 calc R U . . .
H23B_1 H 0.688474 0.701026 -0.026797 0.065 Uiso 1 1 calc R U . . .
H23C_1 H 0.685967 0.783327 -0.087700 0.065 Uiso 1 1 calc R U . . .
C24_1 C 0.4842(3) 0.67406(19) 0.04133(19) 0.0409(8) Uani 1 1 d . . . . .
H24A_1 H 0.469987 0.636276 0.022133 0.061 Uiso 1 1 calc R U . . .
H24B_1 H 0.414241 0.684338 0.065419 0.061 Uiso 1 1 calc R U . . .
H24C_1 H 0.534181 0.653506 0.073827 0.061 Uiso 1 1 calc R U . . .
C25_1 C 0.6410(2) 0.79197(18) 0.05220(16) 0.0312(6) Uani 1 1 d . . . . .
O26_1 O 0.69514(17) 0.73448(12) 0.06334(11) 0.0347(5) Uani 1 1 d . . . . .
C27_1 C 0.6693(2) 0.84807(18) 0.08409(17) 0.0340(7) Uani 1 1 d . . . . .
H27A_1 H 0.750467 0.853936 0.079627 0.041 Uiso 1 1 calc R U . . .
H27B_1 H 0.643346 0.899391 0.059426 0.041 Uiso 1 1 calc R U . . .
C28_1 C 0.6132(3) 0.81687(19) 0.16030(17) 0.0355(7) Uani 1 1 d . . . . .
H28A_1 H 0.532153 0.819938 0.163794 0.043 Uiso 1 1 calc R U . . .
H28B_1 H 0.627515 0.761814 0.182257 0.043 Uiso 1 1 calc R U . . .
N29_1 N 0.6517(2) 0.85900(15) 0.19813(14) 0.0361(6) Uani 1 1 d . . . . .
C30_1 C 0.6039(3) 0.93376(18) 0.19494(17) 0.0354(7) Uani 1 1 d . . . . .
C31_1 C 0.5019(3) 0.9477(2) 0.16172(19) 0.0415(8) Uani 1 1 d . . . . .
H31A_1 H 0.472918 0.996668 0.160595 0.062 Uiso 1 1 calc R U . . .
H31B_1 H 0.445062 0.905497 0.188679 0.062 Uiso 1 1 calc R U . . .
H31C_1 H 0.522456 0.950005 0.114589 0.062 Uiso 1 1 calc R U . . .
C32_1 C 0.5650(3) 0.9286(2) 0.26936(18) 0.0446(8) Uani 1 1 d . . . . .
H32A_1 H 0.530273 0.975872 0.268250 0.067 Uiso 1 1 calc R U . . .
H32B_1 H 0.628846 0.922529 0.291892 0.067 Uiso 1 1 calc R U . . .
H32C_1 H 0.511293 0.884081 0.295154 0.067 Uiso 1 1 calc R U . . .
C33_1 C 0.6907(3) 1.0012(2) 0.15262(18) 0.0419(8) Uani 1 1 d . . . . .
H33A_1 H 0.659980 1.049521 0.152018 0.063 Uiso 1 1 calc R U . . .
H33B_1 H 0.711077 1.003975 0.105324 0.063 Uiso 1 1 calc R U . . .
H33C_1 H 0.756566 0.993275 0.173459 0.063 Uiso 1 1 calc R U . . .
C34_1 C 0.7412(3) 0.8361(2) 0.22927(18) 0.0418(8) Uani 1 1 d . . . . .
O35_1 O 0.7802(2) 0.87201(16) 0.25766(13) 0.0493(6) Uani 1 1 d . . . . .
C36_1 C 0.7896(3) 0.7619(2) 0.2291(2) 0.0531(10) Uani 1 1 d . . . . .
H36A_1 H 0.732211 0.719210 0.251567 0.080 Uiso 1 1 calc R U . . .
H36B_1 H 0.850836 0.751052 0.254081 0.080 Uiso 1 1 calc R U . . .
H36C_1 H 0.817093 0.767485 0.181407 0.080 Uiso 1 1 calc R U . . .
C1_2 C 0.8555(3) 0.4672(2) 0.3471(2) 0.0562(10) Uani 1 1 d . . . . .
H1A_2 H 0.875500 0.452529 0.307019 0.067 Uiso 1 1 calc R U . . .
H1B_2 H 0.823493 0.420328 0.387887 0.067 Uiso 1 1 calc R U . . .
C2_2 C 0.9570(3) 0.4985(3) 0.3597(2) 0.0600(11) Uani 1 1 d . . . . .
H2A_2 H 0.992795 0.542437 0.317314 0.072 Uiso 1 1 calc R U . . .
H2B_2 H 1.010276 0.458078 0.370840 0.072 Uiso 1 1 calc R U . . .
C3_2 C 0.9279(3) 0.5255(3) 0.4191(2) 0.0559(10) Uani 1 1 d . . . . .
H3A_2 H 0.899818 0.480722 0.462611 0.067 Uiso 1 1 calc R U . . .
H3B_2 H 0.994970 0.549644 0.424373 0.067 Uiso 1 1 calc R U . . .
C4_2 C 0.8403(4) 0.5834(3) 0.4043(2) 0.0605(11) Uani 1 1 d . . . . .
H4A_2 H 0.817795 0.597808 0.444373 0.073 Uiso 1 1 calc R U . . .
H4B_2 H 0.872187 0.630731 0.363960 0.073 Uiso 1 1 calc R U . . .
C5_2 C 0.7412(3) 0.5524(3) 0.3902(2) 0.0588(11) Uani 1 1 d . . . . .
H5A_2 H 0.703664 0.508941 0.432327 0.071 Uiso 1 1 calc R U . . .
H5B_2 H 0.688596 0.593115 0.377473 0.071 Uiso 1 1 calc R U . . .
N6_2 N 0.7730(3) 0.5256(2) 0.33372(17) 0.0553(9) Uani 1 1 d . . . . .
C7_2 C 0.7181(3) 0.5456(2) 0.28136(18) 0.0408(8) Uani 1 1 d . . . . .
O8_2 O 0.6410(2) 0.58773(15) 0.27809(13) 0.0482(6) Uani 1 1 d . . . . .
C9_2 C 0.7549(3) 0.51410(18) 0.22646(16) 0.0351(7) Uani 1 1 d . . . . .
H9A_2 H 0.741021 0.457242 0.247140 0.042 Uiso 1 1 calc R U . . .
H9B_2 H 0.835545 0.526308 0.208826 0.042 Uiso 1 1 calc R U . . .
C10_2 C 0.6942(2) 0.54771(18) 0.16658(16) 0.0329(6) Uani 1 1 d . . . . .
H10A_2 H 0.613396 0.539846 0.184711 0.039 Uiso 1 1 calc R U . . .
H10B_2 H 0.713816 0.603949 0.143081 0.039 Uiso 1 1 calc R U . . .
N11_2 N 0.72273(19) 0.51130(15) 0.11601(14) 0.0324(6) Uani 1 1 d . . . . .
C12_2 C 0.6540(2) 0.44184(19) 0.12170(18) 0.0374(7) Uani 1 1 d . . . . .
C13_2 C 0.5584(3) 0.4188(3) 0.1830(2) 0.0650(13) Uani 1 1 d . . . . .
H13A_2 H 0.514490 0.374339 0.185325 0.097 Uiso 1 1 calc R U . . .
H13B_2 H 0.511481 0.462159 0.177918 0.097 Uiso 1 1 calc R U . . .
H13C_2 H 0.587363 0.405181 0.225508 0.097 Uiso 1 1 calc R U . . .
C14_2 C 0.7272(3) 0.3736(2) 0.1328(2) 0.0485(9) Uani 1 1 d . . . . .
H14A_2 H 0.682434 0.327586 0.139069 0.073 Uiso 1 1 calc R U . . .
H14B_2 H 0.758655 0.363829 0.173869 0.073 Uiso 1 1 calc R U . . .
H14C_2 H 0.787134 0.385803 0.092463 0.073 Uiso 1 1 calc R U . . .
C15_2 C 0.6059(3) 0.4615(2) 0.0573(2) 0.0483(9) Uani 1 1 d . . . . .
H15A_2 H 0.556581 0.417969 0.062639 0.072 Uiso 1 1 calc R U . . .
H15B_2 H 0.666028 0.471741 0.017404 0.072 Uiso 1 1 calc R U . . .
H15C_2 H 0.563922 0.507351 0.050302 0.072 Uiso 1 1 calc R U . . .
C16_2 C 0.8123(2) 0.53961(17) 0.06480(15) 0.0289(6) Uani 1 1 d . . . . .
O17_2 O 0.84033(17) 0.51294(12) 0.02018(11) 0.0355(5) Uani 1 1 d . . . . .
C18_2 C 0.8813(2) 0.60847(17) 0.06098(16) 0.0299(6) Uani 1 1 d . . . . .
H18A_2 H 0.898777 0.598225 0.106819 0.036 Uiso 1 1 calc R U . . .
H18B_2 H 0.838118 0.654666 0.048357 0.036 Uiso 1 1 calc R U . . .
C19_2 C 0.9890(2) 0.62419(17) 0.00776(16) 0.0300(6) Uani 1 1 d . . . . .
H19A_2 H 1.026503 0.575614 0.016462 0.036 Uiso 1 1 calc R U . . .
H19B_2 H 0.971453 0.641623 -0.038874 0.036 Uiso 1 1 calc R U . . .
N20_2 N 1.06507(19) 0.68328(14) 0.00984(13) 0.0305(5) Uani 1 1 d . . . . .
C21_2 C 1.0406(2) 0.76730(18) -0.02074(18) 0.0364(7) Uani 1 1 d . . . . .
C22_2 C 0.9844(3) 0.7908(2) 0.0383(2) 0.0451(8) Uani 1 1 d . . . . .
H22A_2 H 0.972131 0.845895 0.019584 0.068 Uiso 1 1 calc R U . . .
H22B_2 H 1.032257 0.780611 0.072239 0.068 Uiso 1 1 calc R U . . .
H22C_2 H 0.913245 0.760757 0.060688 0.068 Uiso 1 1 calc R U . . .
C23_2 C 0.9630(3) 0.7791(2) -0.0713(2) 0.0471(8) Uani 1 1 d . . . . .
H23A_2 H 0.945083 0.833176 -0.089119 0.071 Uiso 1 1 calc R U . . .
H23B_2 H 0.894761 0.745836 -0.047542 0.071 Uiso 1 1 calc R U . . .
H23C_2 H 0.999267 0.765839 -0.109613 0.071 Uiso 1 1 calc R U . . .
C24_2 C 1.1468(3) 0.8173(2) -0.0605(2) 0.0463(8) Uani 1 1 d . . . . .
H24A_2 H 1.128593 0.868627 -0.089856 0.069 Uiso 1 1 calc R U . . .
H24B_2 H 1.190413 0.793490 -0.089247 0.069 Uiso 1 1 calc R U . . .
H24C_2 H 1.189883 0.822135 -0.027980 0.069 Uiso 1 1 calc R U . . .
C25_2 C 1.1424(2) 0.66270(17) 0.05063(15) 0.0297(6) Uani 1 1 d . . . . .
O26_2 O 1.19390(17) 0.71021(12) 0.06282(12) 0.0364(5) Uani 1 1 d . . . . .
C27_2 C 1.1701(2) 0.57917(17) 0.08287(16) 0.0315(6) Uani 1 1 d . . . . .
H27A_2 H 1.251310 0.576833 0.078750 0.038 Uiso 1 1 calc R U . . .
H27B_2 H 1.145069 0.549675 0.057968 0.038 Uiso 1 1 calc R U . . .
C28_2 C 1.1135(2) 0.54291(17) 0.15907(16) 0.0341(7) Uani 1 1 d . . . . .
H28A_2 H 1.122548 0.580059 0.180486 0.041 Uiso 1 1 calc R U . . .
H28B_2 H 1.033284 0.533892 0.162103 0.041 Uiso 1 1 calc R U . . .
N29_2 N 1.1565(2) 0.46986(15) 0.19863(14) 0.0366(6) Uani 1 1 d . . . . .
C30_2 C 1.1143(3) 0.39534(19) 0.19842(18) 0.0406(7) Uani 1 1 d . . . . .
C31_2 C 1.0130(3) 0.4059(2) 0.1651(2) 0.0443(8) Uani 1 1 d . . . . .
H31A_2 H 0.987936 0.356442 0.165373 0.066 Uiso 1 1 calc R U . . .
H31B_2 H 1.032390 0.443787 0.117393 0.066 Uiso 1 1 calc R U . . .
H31C_2 H 0.953596 0.424243 0.190967 0.066 Uiso 1 1 calc R U . . .
C32_2 C 1.0789(3) 0.3357(2) 0.27271(19) 0.0522(9) Uani 1 1 d . . . . .
H32A_2 H 1.051548 0.287271 0.272079 0.078 Uiso 1 1 calc R U . . .
H32B_2 H 1.019980 0.355330 0.297817 0.078 Uiso 1 1 calc R U . . .
H32C_2 H 1.142509 0.326494 0.295647 0.078 Uiso 1 1 calc R U . . .
C33_2 C 1.2058(3) 0.3658(2) 0.1570(2) 0.0500(9) Uani 1 1 d . . . . .
H33A_2 H 1.179712 0.316068 0.158288 0.075 Uiso 1 1 calc R U . . .
H33B_2 H 1.272063 0.359233 0.177406 0.075 Uiso 1 1 calc R U . . .
H33C_2 H 1.223771 0.403158 0.109134 0.075 Uiso 1 1 calc R U . . .
C34_2 C 1.2453(3) 0.4706(2) 0.22861(18) 0.0473(9) Uani 1 1 d . . . . .
O35_2 O 1.2885(2) 0.41178(18) 0.25904(15) 0.0611(7) Uani 1 1 d . . . . .
C36_2 C 1.2909(3) 0.5479(3) 0.2228(2) 0.0578(10) Uani 1 1 d . . . . .
H36A_2 H 1.303405 0.584428 0.174601 0.087 Uiso 1 1 calc R U . . .
H36B_2 H 1.361026 0.541673 0.239127 0.087 Uiso 1 1 calc R U . . .
H36C_2 H 1.237681 0.567676 0.251076 0.087 Uiso 1 1 calc R U . . .
C1_3 C 0.5128(4) 0.3734(2) 0.3724(2) 0.0628(11) Uani 1 1 d . . . . .
H1A_3 H 0.440733 0.380025 0.357423 0.075 Uiso 1 1 calc R U . . .
H1B_3 H 0.568821 0.410988 0.335285 0.075 Uiso 1 1 calc R U . . .
C2_3 C 0.5041(3) 0.3871(2) 0.4366(3) 0.0629(12) Uani 1 1 d . . . . .
H2A_3 H 0.481982 0.440120 0.428383 0.076 Uiso 1 1 calc R U . . .
H2B_3 H 0.577170 0.382498 0.450313 0.076 Uiso 1 1 calc R U . . .
C3_3 C 0.4183(3) 0.3285(2) 0.4950(2) 0.0560(10) Uani 1 1 d . . . . .
H3A_3 H 0.416796 0.335930 0.538423 0.067 Uiso 1 1 calc R U . . .
H3B_3 H 0.343700 0.336477 0.483560 0.067 Uiso 1 1 calc R U . . .
C4_3 C 0.4488(3) 0.2465(2) 0.5045(2) 0.0592(10) Uani 1 1 d . . . . .
H4A_3 H 0.517245 0.235871 0.523642 0.071 Uiso 1 1 calc R U . . .
H4B_3 H 0.388794 0.208979 0.537889 0.071 Uiso 1 1 calc R U . . .
C5_3 C 0.4668(3) 0.2362(2) 0.4369(2) 0.0518(9) Uani 1 1 d . . . . .
H5A_3 H 0.493906 0.184682 0.443585 0.062 Uiso 1 1 calc R U . . .
H5B_3 H 0.395605 0.239084 0.421099 0.062 Uiso 1 1 calc R U . . .
N6_3 N 0.5452(3) 0.29437(19) 0.38576(18) 0.0538(8) Uani 1 1 d . . . . .
C7_3 C 0.6505(3) 0.2825(2) 0.3618(2) 0.0474(8) Uani 1 1 d . . . . .
O8_3 O 0.7191(3) 0.33646(17) 0.32470(19) 0.0811(10) Uani 1 1 d . . . . .
C9_3 C 0.6852(3) 0.20168(19) 0.3781(2) 0.0423(8) Uani 1 1 d . . . . .
H9A_3 H 0.629449 0.171053 0.369105 0.051 Uiso 1 1 calc R U . . .
H9B_3 H 0.689073 0.176993 0.427552 0.051 Uiso 1 1 calc R U . . .
C10_3 C 0.7990(3) 0.20244(19) 0.33374(17) 0.0382(7) Uani 1 1 d . . . . .
H10A_3 H 0.791359 0.220569 0.284956 0.046 Uiso 1 1 calc R U . . .
H10B_3 H 0.850821 0.240155 0.337225 0.046 Uiso 1 1 calc R U . . .
N11_3 N 0.8478(2) 0.12755(15) 0.35282(14) 0.0344(6) Uani 1 1 d . . . . .
C12_3 C 0.8194(3) 0.0701(2) 0.32390(19) 0.0416(8) Uani 1 1 d . . . . .
C13_3 C 0.7689(4) -0.0045(2) 0.3830(2) 0.0641(12) Uani 1 1 d . . . . .
H13A_3 H 0.750144 -0.041947 0.364422 0.096 Uiso 1 1 calc R U . . .
H13B_3 H 0.701735 0.005884 0.409582 0.096 Uiso 1 1 calc R U . . .
H13C_3 H 0.822323 -0.025589 0.413005 0.096 Uiso 1 1 calc R U . . .
C14_3 C 0.9228(3) 0.0554(3) 0.2800(2) 0.0682(14) Uani 1 1 d . . . . .
H14A_3 H 0.901648 0.023043 0.257103 0.102 Uiso 1 1 calc R U . . .
H14B_3 H 0.974594 0.028973 0.309685 0.102 Uiso 1 1 calc R U . . .
H14C_3 H 0.958279 0.104699 0.245263 0.102 Uiso 1 1 calc R U . . .
C15_3 C 0.7344(3) 0.0998(3) 0.2777(2) 0.0588(11) Uani 1 1 d . . . . .
H15A_3 H 0.714585 0.060120 0.261859 0.088 Uiso 1 1 calc R U . . .
H15B_3 H 0.766181 0.146538 0.237750 0.088 Uiso 1 1 calc R U . . .
H15C_3 H 0.668034 0.111717 0.303783 0.088 Uiso 1 1 calc R U . . .
C16_3 C 0.9204(2) 0.11011(18) 0.39596(16) 0.0322(6) Uani 1 1 d . . . . .
O17_3 O 0.97248(18) 0.05162(13) 0.40857(13) 0.0416(6) Uani 1 1 d . . . . .
C18_3 C 0.9363(2) 0.16329(18) 0.43281(16) 0.0322(6) Uani 1 1 d . . . . .
H18A_3 H 0.863207 0.178534 0.449593 0.039 Uiso 1 1 calc R U . . .
H18B_3 H 0.981322 0.210710 0.399788 0.039 Uiso 1 1 calc R U . . .
C19_3 C 0.9935(2) 0.12380(18) 0.49369(16) 0.0321(6) Uani 1 1 d . . . . .
H19A_3 H 0.972611 0.067681 0.513411 0.038 Uiso 1 1 calc R U . . .
H19B_3 H 1.074686 0.131243 0.476838 0.038 Uiso 1 1 calc R U . . .
N20_3 N 0.96466(19) 0.15360(15) 0.54830(13) 0.0325(6) Uani 1 1 d . . . . .
C21_3 C 1.0266(2) 0.22386(19) 0.54451(17) 0.0360(7) Uani 1 1 d . . . . .
C22_3 C 1.0662(4) 0.2072(2) 0.6117(2) 0.0559(10) Uani 1 1 d . . . . .
H22A_3 H 1.115049 0.250841 0.606571 0.084 Uiso 1 1 calc R U . . .
H22B_3 H 1.106832 0.160430 0.622887 0.084 Uiso 1 1 calc R U . . .
H22C_3 H 1.002235 0.199637 0.648881 0.084 Uiso 1 1 calc R U . . .
C23_3 C 1.1289(3) 0.2469(3) 0.4866(2) 0.0557(10) Uani 1 1 d . . . . .
H23A_3 H 1.164974 0.295226 0.482384 0.084 Uiso 1 1 calc R U . . .
H23B_3 H 1.106703 0.254058 0.443037 0.084 Uiso 1 1 calc R U . . .
H23C_3 H 1.180721 0.206169 0.497102 0.084 Uiso 1 1 calc R U . . .
C24_3 C 0.9525(3) 0.2911(2) 0.5290(2) 0.0529(9) Uani 1 1 d . . . . .
H24A_3 H 0.992572 0.336754 0.527467 0.079 Uiso 1 1 calc R U . . .
H24B_3 H 0.885697 0.277507 0.565179 0.079 Uiso 1 1 calc R U . . .
H24C_3 H 0.931694 0.302273 0.484361 0.079 Uiso 1 1 calc R U . . .
C25_3 C 0.8736(2) 0.12186(17) 0.59789(16) 0.0311(6) Uani 1 1 d . . . . .
O26_3 O 0.8372(2) 0.14728(14) 0.64243(12) 0.0447(6) Uani 1 1 d . . . . .
C27_3 C 0.8128(2) 0.05051(18) 0.59954(16) 0.0324(6) Uani 1 1 d . . . . .
H27A_3 H 0.796752 0.061028 0.553322 0.039 Uiso 1 1 calc R U . . .
H27B_3 H 0.861099 0.006970 0.610756 0.039 Uiso 1 1 calc R U . . .
C28_3 C 0.7047(2) 0.02773(18) 0.65251(16) 0.0334(6) Uani 1 1 d . . . . .
H28A_3 H 0.721031 0.015622 0.698908 0.040 Uiso 1 1 calc R U . . .
H28B_3 H 0.657479 0.071919 0.642174 0.040 Uiso 1 1 calc R U . . .
N29_3 N 0.64403(19) -0.03933(14) 0.65284(13) 0.0309(5) Uani 1 1 d . . . . .
C30_3 C 0.6734(3) -0.12026(18) 0.69330(17) 0.0359(7) Uani 1 1 d . . . . .
C31_3 C 0.7432(3) -0.1190(2) 0.74464(19) 0.0480(8) Uani 1 1 d . . . . .
H31A_3 H 0.761993 -0.171582 0.770391 0.072 Uiso 1 1 calc R U . . .
H31B_3 H 0.701286 -0.098662 0.776766 0.072 Uiso 1 1 calc R U . . .
H31C_3 H 0.811399 -0.086063 0.719799 0.072 Uiso 1 1 calc R U . . .
C32_3 C 0.5683(3) -0.1717(2) 0.73416(18) 0.0438(8) Uani 1 1 d . . . . .
H32A_3 H 0.587707 -0.220008 0.767859 0.066 Uiso 1 1 calc R U . . .
H32B_3 H 0.529788 -0.183155 0.702588 0.066 Uiso 1 1 calc R U . . .
H32C_3 H 0.519735 -0.145100 0.758285 0.066 Uiso 1 1 calc R U . . .
C33_3 C 0.7421(3) -0.1513(2) 0.6431(2) 0.0458(8) Uani 1 1 d . . . . .
H33A_3 H 0.756967 -0.204973 0.668463 0.069 Uiso 1 1 calc R U . . .
H33B_3 H 0.812271 -0.119891 0.621437 0.069 Uiso 1 1 calc R U . . .
H33C_3 H 0.700724 -0.148954 0.607525 0.069 Uiso 1 1 calc R U . . .
C34_3 C 0.5766(2) -0.02863(18) 0.60660(16) 0.0330(6) Uani 1 1 d . . . . .
O35_3 O 0.53298(18) -0.08198(13) 0.59826(12) 0.0403(5) Uani 1 1 d . . . . .
C36_3 C 0.5518(3) 0.0528(2) 0.56421(18) 0.0408(7) Uani 1 1 d . . . . .
H36A_3 H 0.620841 0.085880 0.544885 0.061 Uiso 1 1 calc R U . . .
H36B_3 H 0.501366 0.072667 0.593663 0.061 Uiso 1 1 calc R U . . .
H36C_3 H 0.517045 0.052604 0.526660 0.061 Uiso 1 1 calc R U . . .

loop_
_atom_site_aniso_label
_atom_site_aniso_U_11
_atom_site_aniso_U_22
_atom_site_aniso_U_33
_atom_site_aniso_U_23
_atom_site_aniso_U_13
_atom_site_aniso_U_12
C1_1 0.0440(19) 0.041(2) 0.046(2) -0.0074(16) -0.0047(16) 0.0067(16)
C2_1 0.057(2) 0.042(2) 0.050(2) -0.0155(17) -0.0156(18) 0.0156(17)
C3_1 0.055(2) 0.053(2) 0.075(3) -0.022(2) -0.027(2) 0.0231(19)
C4_1 0.0377(18) 0.056(2) 0.059(2) -0.024(2) -0.0100(17) 0.0107(17)
C5_1 0.0422(17) 0.0412(19) 0.0411(19) -0.0149(16) -0.0062(15) 0.0088(15)
N6_1 0.0383(14) 0.0356(15) 0.0434(16) -0.0066(13) -0.0069(12) 0.0065(12)
C7_1 0.0312(14) 0.0363(17) 0.0388(17) -0.0165(14) -0.0029(13) 0.0090(13)
O8_1 0.0422(13) 0.0412(14) 0.0571(16) -0.0111(12) -0.0113(12) -0.0003(11)
C9_1 0.0307(14) 0.0323(16) 0.0346(16) -0.0147(13) -0.0006(12) 0.0043(12)
C10_1 0.0267(13) 0.0320(16) 0.0386(17) -0.0159(14) -0.0014(12) 0.0054(12)
N11_1 0.0294(12) 0.0284(13) 0.0322(13) -0.0120(11) -0.0001(10) 0.0108(10)
C12_1 0.0326(15) 0.0355(16) 0.0397(17) -0.0189(14) -0.0042(13) 0.0164(13)
C13_1 0.059(2) 0.056(2) 0.066(3) -0.012(2) 0.022(2) 0.032(2)
C14_1 0.0342(16) 0.0430(19) 0.058(2) -0.0255(17) -0.0166(15) 0.0183(14)
C15_1 0.056(2) 0.062(2) 0.085(3) -0.056(2) -0.032(2) 0.0332(19)
C16_1 0.0259(13) 0.0329(16) 0.0359(16) -0.0208(14) -0.0094(12) 0.0104(12)
O17_1 0.0297(10) 0.0302(12) 0.0438(13) -0.0131(10) -0.0016(9) 0.0097(9)
C18_1 0.0265(13) 0.0285(15) 0.0355(16) -0.0178(13) -0.0069(12) 0.0101(11)
C19_1 0.0229(12) 0.0317(15) 0.0406(17) -0.0190(14) -0.0059(12) 0.0092(11)
N20_1 0.0261(11) 0.0350(14) 0.0383(14) -0.0225(12) -0.0085(10) 0.0127(10)
C21_1 0.0258(13) 0.0422(17) 0.0447(18) -0.0302(15) -0.0091(13) 0.0104(12)
C22_1 0.0341(16) 0.064(2) 0.047(2) -0.0373(18) -0.0151(15) 0.0193(16)
C23_1 0.0301(15) 0.062(2) 0.052(2) -0.0395(19) -0.0075(14) 0.0171(15)
C24_1 0.0333(15) 0.0400(18) 0.059(2) -0.0297(17) -0.0081(15) 0.0057(14)
C25_1 0.0253(13) 0.0375(17) 0.0337(16) -0.0183(14) -0.0033(12) 0.0068(12)
O26_1 0.0300(10) 0.0370(12) 0.0442(13) -0.0217(10) -0.0120(9) 0.0141(9)
C27_1 0.0290(14) 0.0344(16) 0.0434(18) -0.0195(14) -0.0093(13) 0.0081(12)
C28_1 0.0326(15) 0.0381(17) 0.0431(18) -0.0226(15) -0.0104(13) 0.0066(13)
N29_1 0.0340(13) 0.0375(14) 0.0453(16) -0.0230(13) -0.0128(12) 0.0085(11)
C30_1 0.0352(15) 0.0345(16) 0.0425(18) -0.0227(15) -0.0053(14) 0.0038(13)
C31_1 0.0351(16) 0.0418(19) 0.058(2) -0.0297(17) -0.0109(15) 0.0083(14)
C32_1 0.0401(17) 0.051(2) 0.047(2) -0.0279(17) 0.0002(15) 0.0012(15)
C33_1 0.0371(16) 0.0447(19) 0.049(2) -0.0249(17) -0.0064(15) 0.0032(14)
C34_1 0.0377(16) 0.048(2) 0.0446(19) -0.0214(17) -0.0132(15) 0.0118(15)
O35_1 0.0411(13) 0.0641(17) 0.0549(16) -0.0318(14) -0.0195(12) 0.0079(12)
C36_1 0.052(2) 0.052(2) 0.065(3) -0.027(2) -0.0280(19) 0.0253(18)
C1_2 0.063(2) 0.057(2) 0.056(2) -0.029(2) -0.016(2) 0.020(2)
C2_2 0.052(2) 0.069(3) 0.073(3) -0.039(2) -0.021(2) 0.022(2)
C3_2 0.049(2) 0.068(3) 0.059(3) -0.030(2) -0.0194(19) 0.0079(19)
C4_2 0.065(2) 0.074(3) 0.064(3) -0.048(2) -0.018(2) 0.014(2)
C5_2 0.055(2) 0.077(3) 0.060(3) -0.044(2) -0.013(2) 0.016(2)
N6_2 0.0610(19) 0.073(2) 0.054(2) -0.0433(18) -0.0239(16) 0.0337(17)
C7_2 0.0438(17) 0.0435(19) 0.0420(19) -0.0245(16) -0.0084(15) 0.0144(15)
O8_2 0.0448(13) 0.0614(16) 0.0545(15) -0.0389(13) -0.0131(11) 0.0255(12)
C9_2 0.0363(15) 0.0338(16) 0.0404(18) -0.0209(14) -0.0058(13) 0.0115(13)
C10_2 0.0259(13) 0.0386(17) 0.0401(17) -0.0238(15) -0.0021(12) 0.0057(12)
N11_2 0.0253(11) 0.0363(14) 0.0425(15) -0.0246(12) -0.0033(11) 0.0040(10)
C12_2 0.0301(14) 0.0378(18) 0.0489(19) -0.0253(16) 0.0002(14) -0.0036(13)
C13_2 0.052(2) 0.076(3) 0.071(3) -0.048(3) 0.022(2) -0.030(2)
C14_2 0.052(2) 0.0319(18) 0.063(2) -0.0193(17) -0.0114(18) -0.0007(15)
C15_2 0.0334(16) 0.057(2) 0.073(3) -0.043(2) -0.0152(17) 0.0076(15)
C16_2 0.0255(13) 0.0294(15) 0.0347(16) -0.0154(13) -0.0067(12) 0.0069(11)
O17_2 0.0305(10) 0.0393(12) 0.0424(12) -0.0251(10) -0.0006(9) 0.0026(9)
C18_2 0.0222(12) 0.0335(15) 0.0378(16) -0.0186(13) -0.0047(12) 0.0055(11)
C19_2 0.0249(13) 0.0332(16) 0.0349(16) -0.0165(13) -0.0057(12) 0.0050(12)
N20_2 0.0224(11) 0.0294(13) 0.0418(15) -0.0168(11) -0.0052(10) 0.0057(10)
C21_2 0.0259(14) 0.0300(16) 0.0502(19) -0.0131(15) -0.0060(13) 0.0055(12)
C22_2 0.0323(15) 0.0385(18) 0.071(2) -0.0288(18) -0.0084(16) 0.0121(14)
C23_2 0.0388(17) 0.0400(19) 0.054(2) -0.0071(17) -0.0149(16) 0.0059(15)
C24_2 0.0346(16) 0.0370(19) 0.054(2) -0.0057(16) -0.0055(16) 0.0020(14)
C25_2 0.0232(12) 0.0354(16) 0.0343(16) -0.0183(13) -0.0044(11) 0.0086(12)
O26_2 0.0307(10) 0.0355(12) 0.0495(13) -0.0228(11) -0.0104(10) 0.0070(9)
C27_2 0.0263(13) 0.0323(16) 0.0403(17) -0.0186(14) -0.0074(12) 0.0095(12)
C28_2 0.0318(14) 0.0334(16) 0.0416(18) -0.0196(14) -0.0076(13) 0.0120(13)
N29_2 0.0338(13) 0.0394(15) 0.0386(15) -0.0163(12) -0.0100(11) 0.0157(11)
C30_2 0.0404(17) 0.0355(17) 0.0444(19) -0.0178(15) -0.0004(15) 0.0128(14)
C31_2 0.0420(18) 0.0377(18) 0.056(2) -0.0223(17) -0.0083(16) 0.0067(15)
C32_2 0.052(2) 0.045(2) 0.048(2) -0.0113(17) 0.0032(17) 0.0174(17)
C33_2 0.051(2) 0.048(2) 0.052(2) -0.0247(18) -0.0001(17) 0.0205(17)
C34_2 0.0398(17) 0.066(2) 0.0397(19) -0.0246(18) -0.0084(15) 0.0185(17)
O35_2 0.0464(14) 0.079(2) 0.0573(17) -0.0223(15) -0.0198(13) 0.0300(14)
C36_2 0.051(2) 0.079(3) 0.060(3) -0.041(2) -0.0193(19) 0.008(2)
C1_3 0.058(2) 0.049(2) 0.077(3) -0.022(2) -0.010(2) 0.024(2)
C2_3 0.043(2) 0.051(2) 0.107(4) -0.046(3) -0.010(2) 0.0152(18)
C3_3 0.0419(19) 0.065(3) 0.078(3) -0.047(2) -0.0100(19) 0.0187(18)
C4_3 0.043(2) 0.059(3) 0.076(3) -0.031(2) -0.001(2) 0.0115(18)
C5_3 0.0400(18) 0.048(2) 0.077(3) -0.036(2) -0.0077(18) 0.0111(16)
N6_3 0.0502(18) 0.0522(19) 0.067(2) -0.0336(17) -0.0091(16) 0.0213(15)
C7_3 0.052(2) 0.0342(19) 0.049(2) -0.0128(16) -0.0008(17) 0.0065(16)
O8_3 0.069(2) 0.0432(17) 0.104(3) -0.0142(17) 0.0160(19) 0.0148(15)
C9_3 0.0337(16) 0.0380(18) 0.062(2) -0.0260(17) -0.0121(16) 0.0114(14)
C10_3 0.0383(16) 0.0362(17) 0.0409(18) -0.0138(15) -0.0126(14) 0.0075(14)
N11_3 0.0309(12) 0.0410(15) 0.0386(15) -0.0215(12) -0.0116(11) 0.0132(11)
C12_3 0.0307(15) 0.058(2) 0.054(2) -0.0386(19) -0.0153(15) 0.0156(15)
C13_3 0.067(3) 0.055(3) 0.084(3) -0.037(2) -0.027(2) -0.001(2)
C14_3 0.048(2) 0.116(4) 0.078(3) -0.077(3) -0.019(2) 0.030(2)
C15_3 0.057(2) 0.076(3) 0.077(3) -0.055(2) -0.037(2) 0.030(2)
C16_3 0.0256(13) 0.0387(17) 0.0360(17) -0.0199(14) -0.0037(12) 0.0058(12)
O17_3 0.0371(11) 0.0483(14) 0.0566(15) -0.0349(12) -0.0192(11) 0.0212(10)
C18_3 0.0313(14) 0.0339(16) 0.0341(16) -0.0161(13) -0.0068(12) 0.0081(12)
C19_3 0.0247(13) 0.0406(17) 0.0373(17) -0.0226(14) -0.0052(12) 0.0104(12)
N20_3 0.0250(11) 0.0406(14) 0.0386(14) -0.0243(12) -0.0030(10) 0.0047(10)
C21_3 0.0311(14) 0.0403(18) 0.0421(18) -0.0234(15) -0.0037(13) 0.0029(13)
C22_3 0.064(2) 0.052(2) 0.060(2) -0.026(2) -0.024(2) -0.0074(19)
C23_3 0.0399(18) 0.067(3) 0.065(3) -0.039(2) 0.0063(18) -0.0154(18)
C24_3 0.047(2) 0.0339(19) 0.073(3) -0.0180(19) -0.0078(19) 0.0042(16)
C25_3 0.0302(14) 0.0341(16) 0.0331(16) -0.0181(13) -0.0050(12) 0.0086(12)
O26_3 0.0472(13) 0.0465(14) 0.0443(14) -0.0287(12) 0.0058(11) 0.0003(11)
C27_3 0.0268(13) 0.0367(16) 0.0368(17) -0.0197(14) -0.0021(12) 0.0075(12)
C28_3 0.0302(14) 0.0373(17) 0.0359(17) -0.0187(14) -0.0049(12) 0.0089(13)
N29_3 0.0271(11) 0.0334(13) 0.0341(13) -0.0165(11) -0.0035(10) 0.0064(10)
C30_3 0.0325(15) 0.0336(16) 0.0427(18) -0.0160(14) -0.0080(13) 0.0092(13)
C31_3 0.0442(19) 0.052(2) 0.047(2) -0.0157(17) -0.0167(16) 0.0099(16)
C32_3 0.0413(18) 0.0385(19) 0.0427(19) -0.0074(15) -0.0060(15) 0.0037(15)
C33_3 0.0368(16) 0.045(2) 0.062(2) -0.0283(18) -0.0093(16) 0.0168(15)
C34_3 0.0268(13) 0.0402(17) 0.0335(16) -0.0174(14) -0.0028(12) 0.0073(12)
O35_3 0.0370(11) 0.0421(13) 0.0474(14) -0.0217(11) -0.0126(10) 0.0056(10)
C36_3 0.0355(16) 0.0468(19) 0.0435(19) -0.0210(16) -0.0087(14) 0.0094(14)

loop_
_atom_type_symbol
_atom_type_description
_atom_type_scat_dispersion_real
_atom_type_scat_dispersion_imag
_atom_type_scat_source
C C 0.0181 0.0091 'International Tables Vol C Tables 4.2.6.8 and 6.1.1.4'
H H 0.0000 0.0000 'International Tables Vol C Tables 4.2.6.8 and 6.1.1.4'
N N 0.0311 0.0180 'International Tables Vol C Tables 4.2.6.8 and 6.1.1.4'
O O 0.0492 0.0322 'International Tables Vol C Tables 4.2.6.8 and 6.1.1.4'

loop_
_geom_angle_atom_site_label_1
_geom_angle_atom_site_label_2
_geom_angle_atom_site_label_3
_geom_angle
_geom_angle_site_symmetry_1
_geom_angle_site_symmetry_3
_geom_angle_publ_flag
N6_1 C1_1 C2_1 110.1(3) . . ?
C3_1 C2_1 C1_1 111.2(3) . . ?
C2_1 C3_1 C4_1 111.4(3) . . ?
C3_1 C4_1 C5_1 109.6(3) . . ?
N6_1 C5_1 C4_1 110.1(3) . . ?
C7_1 N6_1 C1_1 120.5(3) . . ?
C7_1 N6_1 C5_1 125.2(3) . . ?
C1_1 N6_1 C5_1 114.1(3) . . ?
O8_1 C7_1 N6_1 121.4(3) . . ?
O8_1 C7_1 C9_1 121.1(3) . . ?
N6_1 C7_1 C9_1 117.4(3) . . ?
C7_1 C9_1 C10_1 111.7(2) . . ?
N11_1 C10_1 C9_1 112.3(2) . . ?
C16_1 N11_1 C10_1 120.6(2) . . ?
C16_1 N11_1 C12_1 119.6(2) . . ?
C10_1 N11_1 C12_1 119.8(2) . . ?
N11_1 C12_1 C14_1 109.1(2) . . ?
N11_1 C12_1 C13_1 111.2(3) . . ?
C14_1 C12_1 C13_1 106.7(3) . . ?
N11_1 C12_1 C15_1 109.4(2) . . ?
C14_1 C12_1 C15_1 111.6(3) . . ?
C13_1 C12_1 C15_1 108.9(3) . . ?
O17_1 C16_1 N11_1 123.5(2) . . ?
O17_1 C16_1 C18_1 118.4(3) . . ?
N11_1 C16_1 C18_1 118.1(3) . . ?
C16_1 C18_1 C19_1 110.8(2) . . ?
N20_1 C19_1 C18_1 112.9(2) . . ?
C25_1 N20_1 C19_1 121.0(2) . . ?
C25_1 N20_1 C21_1 118.8(2) . . ?
C19_1 N20_1 C21_1 119.2(2) . . ?
N20_1 C21_1 C22_1 110.7(2) . . ?
N20_1 C21_1 C24_1 108.9(2) . . ?
C22_1 C21_1 C24_1 108.2(3) . . ?
N20_1 C21_1 C23_1 110.9(2) . . ?
C22_1 C21_1 C23_1 107.2(3) . . ?
C24_1 C21_1 C23_1 110.8(3) . . ?
O26_1 C25_1 N20_1 122.6(2) . . ?
O26_1 C25_1 C27_1 116.2(3) . . ?
N20_1 C25_1 C27_1 121.2(2) . . ?
C28_1 C27_1 C25_1 109.4(3) . . ?
N29_1 C28_1 C27_1 113.1(3) . . ?
C34_1 N29_1 C28_1 120.3(3) . . ?
C34_1 N29_1 C30_1 119.0(2) . . ?
C28_1 N29_1 C30_1 120.1(2) . . ?
N29_1 C30_1 C31_1 111.6(2) . . ?
N29_1 C30_1 C33_1 109.8(2) . . ?
C31_1 C30_1 C33_1 108.5(3) . . ?
N29_1 C30_1 C32_1 108.5(3) . . ?
C31_1 C30_1 C32_1 106.7(3) . . ?
C33_1 C30_1 C32_1 111.8(2) . . ?
O35_1 C34_1 N29_1 122.5(3) . . ?
O35_1 C34_1 C36_1 120.0(3) . . ?
N29_1 C34_1 C36_1 117.4(3) . . ?
N6_2 C1_2 C2_2 110.2(3) . . ?
C1_2 C2_2 C3_2 110.9(3) . . ?
C4_2 C3_2 C2_2 109.5(3) . . ?
C5_2 C4_2 C3_2 112.1(3) . . ?
N6_2 C5_2 C4_2 110.5(3) . . ?
C7_2 N6_2 C5_2 120.9(3) . . ?
C7_2 N6_2 C1_2 125.3(3) . . ?
C5_2 N6_2 C1_2 113.1(3) . . ?
O8_2 C7_2 N6_2 121.6(3) . . ?
O8_2 C7_2 C9_2 121.1(3) . . ?
N6_2 C7_2 C9_2 117.3(3) . . ?
C7_2 C9_2 C10_2 111.9(2) . . ?
N11_2 C10_2 C9_2 111.8(2) . . ?
C16_2 N11_2 C10_2 119.6(2) . . ?
C16_2 N11_2 C12_2 119.4(2) . . ?
C10_2 N11_2 C12_2 121.1(2) . . ?
N11_2 C12_2 C15_2 109.5(3) . . ?
N11_2 C12_2 C13_2 110.9(2) . . ?
C15_2 C12_2 C13_2 107.9(3) . . ?
N11_2 C12_2 C14_2 108.8(2) . . ?
C15_2 C12_2 C14_2 111.9(3) . . ?
C13_2 C12_2 C14_2 107.8(3) . . ?
O17_2 C16_2 N11_2 123.2(3) . . ?
O17_2 C16_2 C18_2 118.4(3) . . ?
N11_2 C16_2 C18_2 118.4(2) . . ?
C16_2 C18_2 C19_2 111.1(2) . . ?
N20_2 C19_2 C18_2 112.4(2) . . ?
C25_2 N20_2 C19_2 120.7(2) . . ?
C25_2 N20_2 C21_2 118.8(2) . . ?
C19_2 N20_2 C21_2 119.1(2) . . ?
N20_2 C21_2 C24_2 110.3(2) . . ?
N20_2 C21_2 C23_2 110.2(3) . . ?
C24_2 C21_2 C23_2 107.5(3) . . ?
N20_2 C21_2 C22_2 108.6(3) . . ?
C24_2 C21_2 C22_2 111.0(3) . . ?
C23_2 C21_2 C22_2 109.2(3) . . ?
O26_2 C25_2 N20_2 122.3(3) . . ?
O26_2 C25_2 C27_2 116.6(3) . . ?
N20_2 C25_2 C27_2 121.1(2) . . ?
C25_2 C27_2 C28_2 110.3(2) . . ?
N29_2 C28_2 C27_2 114.1(2) . . ?
C34_2 N29_2 C28_2 119.7(3) . . ?
C34_2 N29_2 C30_2 119.4(3) . . ?
C28_2 N29_2 C30_2 120.4(2) . . ?
N29_2 C30_2 C31_2 111.5(3) . . ?
N29_2 C30_2 C32_2 110.0(3) . . ?
C31_2 C30_2 C32_2 107.0(3) . . ?
N29_2 C30_2 C33_2 109.1(3) . . ?
C31_2 C30_2 C33_2 108.3(3) . . ?
C32_2 C30_2 C33_2 110.9(3) . . ?
O35_2 C34_2 N29_2 122.5(4) . . ?
O35_2 C34_2 C36_2 119.7(3) . . ?
N29_2 C34_2 C36_2 117.7(3) . . ?
N6_3 C1_3 C2_3 108.7(4) . . ?
C1_3 C2_3 C3_3 110.5(3) . . ?
C4_3 C3_3 C2_3 109.4(3) . . ?
C5_3 C4_3 C3_3 111.3(4) . . ?
N6_3 C5_3 C4_3 110.6(3) . . ?
C7_3 N6_3 C5_3 124.9(3) . . ?
C7_3 N6_3 C1_3 119.9(4) . . ?
C5_3 N6_3 C1_3 113.7(3) . . ?
O8_3 C7_3 N6_3 121.9(3) . . ?
O8_3 C7_3 C9_3 118.1(3) . . ?
N6_3 C7_3 C9_3 119.9(3) . . ?
C7_3 C9_3 C10_3 110.5(3) . . ?
N11_3 C10_3 C9_3 114.6(3) . . ?
C16_3 N11_3 C10_3 119.7(2) . . ?
C16_3 N11_3 C12_3 119.4(2) . . ?
C10_3 N11_3 C12_3 120.8(2) . . ?
N11_3 C12_3 C13_3 109.2(3) . . ?
N11_3 C12_3 C15_3 111.4(3) . . ?
C13_3 C12_3 C15_3 107.6(3) . . ?
N11_3 C12_3 C14_3 110.4(3) . . ?
C13_3 C12_3 C14_3 110.8(3) . . ?
C15_3 C12_3 C14_3 107.4(3) . . ?
O17_3 C16_3 N11_3 122.8(3) . . ?
O17_3 C16_3 C18_3 118.2(3) . . ?
N11_3 C16_3 C18_3 119.0(2) . . ?
C16_3 C18_3 C19_3 111.4(2) . . ?
N20_3 C19_3 C18_3 112.9(2) . . ?
C25_3 N20_3 C19_3 118.8(2) . . ?
C25_3 N20_3 C21_3 120.1(2) . . ?
C19_3 N20_3 C21_3 120.7(2) . . ?
N20_3 C21_3 C22_3 110.1(3) . . ?
N20_3 C21_3 C24_3 109.5(3) . . ?
C22_3 C21_3 C24_3 111.3(3) . . ?
N20_3 C21_3 C23_3 110.6(2) . . ?
C22_3 C21_3 C23_3 107.5(3) . . ?
C24_3 C21_3 C23_3 107.8(3) . . ?
O26_3 C25_3 N20_3 123.5(3) . . ?
O26_3 C25_3 C27_3 118.2(3) . . ?
N20_3 C25_3 C27_3 118.3(2) . . ?
C28_3 C27_3 C25_3 111.8(2) . . ?
N29_3 C28_3 C27_3 112.1(2) . . ?
C34_3 N29_3 C28_3 119.4(3) . . ?
C34_3 N29_3 C30_3 119.2(2) . . ?
C28_3 N29_3 C30_3 120.2(2) . . ?
N29_3 C30_3 C31_3 110.1(3) . . ?
N29_3 C30_3 C32_3 110.0(2) . . ?
C31_3 C30_3 C32_3 107.6(3) . . ?
N29_3 C30_3 C33_3 109.0(3) . . ?
C31_3 C30_3 C33_3 108.2(3) . . ?
C32_3 C30_3 C33_3 111.9(3) . . ?
O35_3 C34_3 N29_3 123.3(3) . . ?
O35_3 C34_3 C36_3 117.9(3) . . ?
N29_3 C34_3 C36_3 118.8(3) . . ?

loop_
_geom_bond_atom_site_label_1
_geom_bond_atom_site_label_2
_geom_bond_distance
_geom_bond_site_symmetry_2
_geom_bond_publ_flag
C1_1 N6_1 1.458(4) . ?
C1_1 C2_1 1.522(5) . ?
C2_1 C3_1 1.504(5) . ?
C3_1 C4_1 1.516(6) . ?
C4_1 C5_1 1.519(4) . ?
C5_1 N6_1 1.463(4) . ?
N6_1 C7_1 1.357(4) . ?
C7_1 O8_1 1.222(4) . ?
C7_1 C9_1 1.510(5) . ?
C9_1 C10_1 1.518(4) . ?
C10_1 N11_1 1.475(4) . ?
N11_1 C16_1 1.350(4) . ?
N11_1 C12_1 1.511(3) . ?
C12_1 C14_1 1.524(5) . ?
C12_1 C13_1 1.525(5) . ?
C12_1 C15_1 1.528(5) . ?
C16_1 O17_1 1.234(4) . ?
C16_1 C18_1 1.530(3) . ?
C18_1 C19_1 1.533(4) . ?
C19_1 N20_1 1.474(3) . ?
N20_1 C25_1 1.359(4) . ?
N20_1 C21_1 1.511(3) . ?
C21_1 C22_1 1.525(4) . ?
C21_1 C24_1 1.528(5) . ?
C21_1 C23_1 1.528(4) . ?
C25_1 O26_1 1.235(3) . ?
C25_1 C27_1 1.534(4) . ?
C27_1 C28_1 1.531(4) . ?
C28_1 N29_1 1.468(3) . ?
N29_1 C34_1 1.375(4) . ?
N29_1 C30_1 1.505(4) . ?
C30_1 C31_1 1.528(4) . ?
C30_1 C33_1 1.533(5) . ?
C30_1 C32_1 1.545(4) . ?
C34_1 O35_1 1.220(4) . ?
C34_1 C36_1 1.518(4) . ?
C1_2 N6_2 1.477(5) . ?
C1_2 C2_2 1.497(6) . ?
C2_2 C3_2 1.529(5) . ?
C3_2 C4_2 1.518(6) . ?
C4_2 C5_2 1.484(5) . ?
C5_2 N6_2 1.474(4) . ?
N6_2 C7_2 1.345(4) . ?
C7_2 O8_2 1.229(4) . ?
C7_2 C9_2 1.512(4) . ?
C9_2 C10_2 1.526(4) . ?
C10_2 N11_2 1.484(3) . ?
N11_2 C16_2 1.348(4) . ?
N11_2 C12_2 1.515(4) . ?
C12_2 C15_2 1.516(5) . ?
C12_2 C13_2 1.518(5) . ?
C12_2 C14_2 1.533(5) . ?
C16_2 O17_2 1.239(3) . ?
C16_2 C18_2 1.522(4) . ?
C18_2 C19_2 1.530(4) . ?
C19_2 N20_2 1.477(3) . ?
N20_2 C25_2 1.365(4) . ?
N20_2 C21_2 1.514(4) . ?
C21_2 C24_2 1.520(5) . ?
C21_2 C23_2 1.527(5) . ?
C21_2 C22_2 1.546(4) . ?
C25_2 O26_2 1.232(3) . ?
C25_2 C27_2 1.520(4) . ?
C27_2 C28_2 1.533(4) . ?
C28_2 N29_2 1.466(4) . ?
N29_2 C34_2 1.369(4) . ?
N29_2 C30_2 1.501(4) . ?
C30_2 C31_2 1.524(5) . ?
C30_2 C32_2 1.536(5) . ?
C30_2 C33_2 1.542(4) . ?
C34_2 O35_2 1.225(4) . ?
C34_2 C36_2 1.515(6) . ?
C1_3 N6_3 1.471(5) . ?
C1_3 C2_3 1.481(6) . ?
C2_3 C3_3 1.538(6) . ?
C3_3 C4_3 1.532(5) . ?
C4_3 C5_3 1.514(5) . ?
C5_3 N6_3 1.425(5) . ?
N6_3 C7_3 1.356(5) . ?
C7_3 O8_3 1.232(5) . ?
C7_3 C9_3 1.504(4) . ?
C9_3 C10_3 1.541(4) . ?
C10_3 N11_3 1.467(4) . ?
N11_3 C16_3 1.353(4) . ?
N11_3 C12_3 1.510(4) . ?
C12_3 C13_3 1.521(6) . ?
C12_3 C15_3 1.529(5) . ?
C12_3 C14_3 1.530(4) . ?
C16_3 O17_3 1.235(4) . ?
C16_3 C18_3 1.528(4) . ?
C18_3 C19_3 1.529(4) . ?
C19_3 N20_3 1.471(3) . ?
N20_3 C25_3 1.352(4) . ?
N20_3 C21_3 1.498(4) . ?
C21_3 C22_3 1.523(5) . ?
C21_3 C24_3 1.524(5) . ?
C21_3 C23_3 1.528(5) . ?
C25_3 O26_3 1.239(3) . ?
C25_3 C27_3 1.527(4) . ?
C27_3 C28_3 1.524(4) . ?
C28_3 N29_3 1.468(4) . ?
N29_3 C34_3 1.363(4) . ?
N29_3 C30_3 1.515(4) . ?
C30_3 C31_3 1.523(4) . ?
C30_3 C32_3 1.525(5) . ?
C30_3 C33_3 1.537(4) . ?
C34_3 O35_3 1.229(4) . ?
C34_3 C36_3 1.515(5) . ?

loop_
_geom_torsion_atom_site_label_1
_geom_torsion_atom_site_label_2
_geom_torsion_atom_site_label_3
_geom_torsion_atom_site_label_4
_geom_torsion
_geom_torsion_site_symmetry_1
_geom_torsion_site_symmetry_2
_geom_torsion_site_symmetry_3
_geom_torsion_site_symmetry_4
_geom_torsion_publ_flag
N6_1 C1_1 C2_1 C3_1 53.4(4) . . . . ?
C1_1 C2_1 C3_1 C4_1 -54.6(5) . . . . ?
C2_1 C3_1 C4_1 C5_1 55.7(4) . . . . ?
C3_1 C4_1 C5_1 N6_1 -56.3(4) . . . . ?
C2_1 C1_1 N6_1 C7_1 128.9(3) . . . . ?
C2_1 C1_1 N6_1 C5_1 -56.4(4) . . . . ?
C4_1 C5_1 N6_1 C7_1 -127.1(3) . . . . ?
C4_1 C5_1 N6_1 C1_1 58.5(4) . . . . ?
C1_1 N6_1 C7_1 O8_1 -1.0(5) . . . . ?
C5_1 N6_1 C7_1 O8_1 -175.1(3) . . . . ?
C1_1 N6_1 C7_1 C9_1 -178.3(3) . . . . ?
C5_1 N6_1 C7_1 C9_1 7.6(4) . . . . ?
O8_1 C7_1 C9_1 C10_1 -12.4(4) . . . . ?
N6_1 C7_1 C9_1 C10_1 164.9(3) . . . . ?
C7_1 C9_1 C10_1 N11_1 178.5(2) . . . . ?
C9_1 C10_1 N11_1 C16_1 88.5(3) . . . . ?
C9_1 C10_1 N11_1 C12_1 -88.3(3) . . . . ?
C16_1 N11_1 C12_1 C14_1 61.0(3) . . . . ?
C10_1 N11_1 C12_1 C14_1 -122.2(3) . . . . ?
C16_1 N11_1 C12_1 C13_1 178.4(3) . . . . ?
C10_1 N11_1 C12_1 C13_1 -4.8(4) . . . . ?
C16_1 N11_1 C12_1 C15_1 -61.3(4) . . . . ?
C10_1 N11_1 C12_1 C15_1 115.5(3) . . . . ?
C10_1 N11_1 C16_1 O17_1 -178.5(3) . . . . ?
C12_1 N11_1 C16_1 O17_1 -1.7(4) . . . . ?
C10_1 N11_1 C16_1 C18_1 1.5(4) . . . . ?
C12_1 N11_1 C16_1 C18_1 178.3(2) . . . . ?
O17_1 C16_1 C18_1 C19_1 6.1(3) . . . . ?
N11_1 C16_1 C18_1 C19_1 -173.8(2) . . . . ?
C16_1 C18_1 C19_1 N20_1 173.2(2) . . . . ?
C18_1 C19_1 N20_1 C25_1 -92.4(3) . . . . ?
C18_1 C19_1 N20_1 C21_1 76.0(3) . . . . ?
C25_1 N20_1 C21_1 C22_1 -172.4(3) . . . . ?
C19_1 N20_1 C21_1 C22_1 18.9(4) . . . . ?
C25_1 N20_1 C21_1 C24_1 68.7(3) . . . . ?
C19_1 N20_1 C21_1 C24_1 -100.0(3) . . . . ?
C25_1 N20_1 C21_1 C23_1 -53.5(4) . . . . ?
C19_1 N20_1 C21_1 C23_1 137.8(3) . . . . ?
C19_1 N20_1 C25_1 O26_1 168.6(3) . . . . ?
C21_1 N20_1 C25_1 O26_1 0.2(4) . . . . ?
C19_1 N20_1 C25_1 C27_1 -12.0(4) . . . . ?
C21_1 N20_1 C25_1 C27_1 179.6(3) . . . . ?
O26_1 C25_1 C27_1 C28_1 -80.0(3) . . . . ?
N20_1 C25_1 C27_1 C28_1 100.5(3) . . . . ?
C25_1 C27_1 C28_1 N29_1 169.3(2) . . . . ?
C27_1 C28_1 N29_1 C34_1 -89.5(4) . . . . ?
C27_1 C28_1 N29_1 C30_1 82.0(3) . . . . ?
C34_1 N29_1 C30_1 C31_1 -177.3(3) . . . . ?
C28_1 N29_1 C30_1 C31_1 11.1(4) . . . . ?
C34_1 N29_1 C30_1 C33_1 62.4(4) . . . . ?
C28_1 N29_1 C30_1 C33_1 -109.3(3) . . . . ?
C34_1 N29_1 C30_1 C32_1 -60.0(4) . . . . ?
C28_1 N29_1 C30_1 C32_1 128.3(3) . . . . ?
C28_1 N29_1 C34_1 O35_1 175.5(3) . . . . ?
C30_1 N29_1 C34_1 O35_1 3.8(5) . . . . ?
C28_1 N29_1 C34_1 C36_1 -6.1(5) . . . . ?
C30_1 N29_1 C34_1 C36_1 -177.8(3) . . . . ?
N6_2 C1_2 C2_2 C3_2 56.4(5) . . . . ?
C1_2 C2_2 C3_2 C4_2 -55.2(5) . . . . ?
C2_2 C3_2 C4_2 C5_2 54.8(5) . . . . ?
C3_2 C4_2 C5_2 N6_2 -55.1(5) . . . . ?
C4_2 C5_2 N6_2 C7_2 -132.4(4) . . . . ?
C4_2 C5_2 N6_2 C1_2 56.5(5) . . . . ?
C2_2 C1_2 N6_2 C7_2 131.9(4) . . . . ?
C2_2 C1_2 N6_2 C5_2 -57.5(5) . . . . ?
C5_2 N6_2 C7_2 O8_2 1.1(6) . . . . ?
C1_2 N6_2 C7_2 O8_2 171.0(4) . . . . ?
C5_2 N6_2 C7_2 C9_2 -178.8(4) . . . . ?
C1_2 N6_2 C7_2 C9_2 -8.9(6) . . . . ?
O8_2 C7_2 C9_2 C10_2 6.1(5) . . . . ?
N6_2 C7_2 C9_2 C10_2 -174.1(3) . . . . ?
C7_2 C9_2 C10_2 N11_2 -174.7(3) . . . . ?
C9_2 C10_2 N11_2 C16_2 -86.7(3) . . . . ?
C9_2 C10_2 N11_2 C12_2 92.1(3) . . . . ?
C16_2 N11_2 C12_2 C15_2 -61.8(3) . . . . ?
C10_2 N11_2 C12_2 C15_2 119.4(3) . . . . ?
C16_2 N11_2 C12_2 C13_2 179.3(3) . . . . ?
C10_2 N11_2 C12_2 C13_2 0.4(4) . . . . ?
C16_2 N11_2 C12_2 C14_2 60.8(4) . . . . ?
C10_2 N11_2 C12_2 C14_2 -118.0(3) . . . . ?
C10_2 N11_2 C16_2 O17_2 -179.0(3) . . . . ?
C12_2 N11_2 C16_2 O17_2 2.1(4) . . . . ?
C10_2 N11_2 C16_2 C18_2 0.1(4) . . . . ?
C12_2 N11_2 C16_2 C18_2 -178.8(3) . . . . ?
O17_2 C16_2 C18_2 C19_2 -10.3(4) . . . . ?
N11_2 C16_2 C18_2 C19_2 170.6(3) . . . . ?
C16_2 C18_2 C19_2 N20_2 -171.8(2) . . . . ?
C18_2 C19_2 N20_2 C25_2 91.0(3) . . . . ?
C18_2 C19_2 N20_2 C21_2 -75.5(3) . . . . ?
C25_2 N20_2 C21_2 C24_2 54.5(4) . . . . ?
C19_2 N20_2 C21_2 C24_2 -138.8(3) . . . . ?
C25_2 N20_2 C21_2 C23_2 173.1(3) . . . . ?
C19_2 N20_2 C21_2 C23_2 -20.2(4) . . . . ?
C25_2 N20_2 C21_2 C22_2 -67.3(3) . . . . ?
C19_2 N20_2 C21_2 C22_2 99.4(3) . . . . ?
C19_2 N20_2 C25_2 O26_2 -167.3(3) . . . . ?
C21_2 N20_2 C25_2 O26_2 -0.8(4) . . . . ?
C19_2 N20_2 C25_2 C27_2 13.4(4) . . . . ?
C21_2 N20_2 C25_2 C27_2 179.8(2) . . . . ?
O26_2 C25_2 C27_2 C28_2 78.6(3) . . . . ?
N20_2 C25_2 C27_2 C28_2 -102.0(3) . . . . ?
C25_2 C27_2 C28_2 N29_2 -165.5(2) . . . . ?
C27_2 C28_2 N29_2 C34_2 87.8(3) . . . . ?
C27_2 C28_2 N29_2 C30_2 -83.9(3) . . . . ?
C34_2 N29_2 C30_2 C31_2 178.0(3) . . . . ?
C28_2 N29_2 C30_2 C31_2 -10.4(4) . . . . ?
C34_2 N29_2 C30_2 C32_2 59.4(4) . . . . ?
C28_2 N29_2 C30_2 C32_2 -129.0(3) . . . . ?
C34_2 N29_2 C30_2 C33_2 -62.5(4) . . . . ?
C28_2 N29_2 C30_2 C33_2 109.2(3) . . . . ?
C28_2 N29_2 C34_2 O35_2 -175.9(3) . . . . ?
C30_2 N29_2 C34_2 O35_2 -4.2(5) . . . . ?
C28_2 N29_2 C34_2 C36_2 3.6(4) . . . . ?
C30_2 N29_2 C34_2 C36_2 175.3(3) . . . . ?
N6_3 C1_3 C2_3 C3_3 -58.9(4) . . . . ?
C1_3 C2_3 C3_3 C4_3 55.6(4) . . . . ?
C2_3 C3_3 C4_3 C5_3 -51.9(4) . . . . ?
C3_3 C4_3 C5_3 N6_3 53.4(4) . . . . ?
C4_3 C5_3 N6_3 C7_3 106.9(4) . . . . ?
C4_3 C5_3 N6_3 C1_3 -58.7(4) . . . . ?
C2_3 C1_3 N6_3 C7_3 -104.5(4) . . . . ?
C2_3 C1_3 N6_3 C5_3 61.9(5) . . . . ?
C5_3 N6_3 C7_3 O8_3 -170.0(4) . . . . ?
C1_3 N6_3 C7_3 O8_3 -5.2(6) . . . . ?
C5_3 N6_3 C7_3 C9_3 12.5(6) . . . . ?
C1_3 N6_3 C7_3 C9_3 177.2(3) . . . . ?
O8_3 C7_3 C9_3 C10_3 -9.4(5) . . . . ?
N6_3 C7_3 C9_3 C10_3 168.3(3) . . . . ?
C7_3 C9_3 C10_3 N11_3 171.4(3) . . . . ?
C9_3 C10_3 N11_3 C16_3 -95.0(3) . . . . ?
C9_3 C10_3 N11_3 C12_3 86.1(4) . . . . ?
C16_3 N11_3 C12_3 C13_3 60.1(4) . . . . ?
C10_3 N11_3 C12_3 C13_3 -121.0(3) . . . . ?
C16_3 N11_3 C12_3 C15_3 178.8(3) . . . . ?
C10_3 N11_3 C12_3 C15_3 -2.3(4) . . . . ?
C16_3 N11_3 C12_3 C14_3 -62.0(4) . . . . ?
C10_3 N11_3 C12_3 C14_3 117.0(4) . . . . ?
C10_3 N11_3 C16_3 O17_3 -172.6(3) . . . . ?
C12_3 N11_3 C16_3 O17_3 6.3(5) . . . . ?
C10_3 N11_3 C16_3 C18_3 9.6(4) . . . . ?
C12_3 N11_3 C16_3 C18_3 -171.5(3) . . . . ?
O17_3 C16_3 C18_3 C19_3 -14.4(4) . . . . ?
N11_3 C16_3 C18_3 C19_3 163.5(3) . . . . ?
C16_3 C18_3 C19_3 N20_3 -152.6(3) . . . . ?
C18_3 C19_3 N20_3 C25_3 87.2(3) . . . . ?
C18_3 C19_3 N20_3 C21_3 -85.5(3) . . . . ?
C25_3 N20_3 C21_3 C22_3 58.9(4) . . . . ?
C19_3 N20_3 C21_3 C22_3 -128.6(3) . . . . ?
C25_3 N20_3 C21_3 C24_3 -63.8(4) . . . . ?
C19_3 N20_3 C21_3 C24_3 108.8(3) . . . . ?
C25_3 N20_3 C21_3 C23_3 177.5(3) . . . . ?
C19_3 N20_3 C21_3 C23_3 -9.9(4) . . . . ?
C19_3 N20_3 C25_3 O26_3 -173.5(3) . . . . ?
C21_3 N20_3 C25_3 O26_3 -0.8(5) . . . . ?
C19_3 N20_3 C25_3 C27_3 7.0(4) . . . . ?
C21_3 N20_3 C25_3 C27_3 179.7(3) . . . . ?
O26_3 C25_3 C27_3 C28_3 7.5(4) . . . . ?
N20_3 C25_3 C27_3 C28_3 -173.0(3) . . . . ?
C25_3 C27_3 C28_3 N29_3 178.2(2) . . . . ?
C27_3 C28_3 N29_3 C34_3 -84.2(3) . . . . ?
C27_3 C28_3 N29_3 C30_3 83.2(3) . . . . ?
C34_3 N29_3 C30_3 C31_3 -176.6(3) . . . . ?
C28_3 N29_3 C30_3 C31_3 16.0(4) . . . . ?
C34_3 N29_3 C30_3 C32_3 -58.1(3) . . . . ?
C28_3 N29_3 C30_3 C32_3 134.5(3) . . . . ?
C34_3 N29_3 C30_3 C33_3 64.9(3) . . . . ?
C28_3 N29_3 C30_3 C33_3 -102.5(3) . . . . ?
C28_3 N29_3 C34_3 O35_3 171.5(3) . . . . ?
C30_3 N29_3 C34_3 O35_3 4.0(4) . . . . ?
C28_3 N29_3 C34_3 C36_3 -9.9(4) . . . . ?
C30_3 N29_3 C34_3 C36_3 -177.4(3) . . . . ?
